data_7233368
loop_
_publ_author_name
'Go\/ldyn, Mateusz'
'Larowska, Daria'
'Nowak, Weronika'
'Bartoszak-Adamska, El\.zbieta'

_publ_section_title
;
 Theobromine cocrystals with monohydroxybenzoic acids -- synthesis, X-ray
 structural analysis, solubility and thermal properties
;
_journal_issue 38
_journal_name_full CrystEngComm
_journal_page_first 5721
_journal_paper_doi 10.1039/C9CE01020C
_journal_volume 21
_journal_year 2019
_chemical_formula_moiety 'C7 H8 N4 O2, 2(C7 H6 O3), H2 O'
_chemical_formula_sum 'C21 H22 N4 O9'
_chemical_formula_weight 474.42
_chemical_name_systematic 'theobromine di(4-hydroxybenzoic acid) monohydrate'
_space_group_crystal_system triclinic
_space_group_IT_number 2
_space_group_name_Hall '-P 1'
_space_group_name_H-M_alt 'P -1'
_symmetry_space_group_name_Hall '-P 1'
_symmetry_space_group_name_H-M 'P -1'
_atom_sites_solution_hydrogens difmap
_atom_sites_solution_primary dual
_audit_creation_date 2019-06-12
_audit_creation_method
;
Olex2 1.2
(compiled 2018.05.29 svn.r3508 for OlexSys, GUI svn.r5506)
;
_audit_update_record
;
2019-06-18 deposited with the CCDC.    2019-08-09 downloaded from the CCDC.
;
_cell_angle_alpha 99.639(3)
_cell_angle_beta 91.740(3)
_cell_angle_gamma 99.464(3)
_cell_formula_units_Z 4
_cell_length_a 7.0166(2)
_cell_length_b 12.4761(4)
_cell_length_c 24.6450(8)
_cell_measurement_reflns_used 8972
_cell_measurement_temperature 130.00(10)
_cell_measurement_theta_max 75.9360
_cell_measurement_theta_min 3.6340
_cell_volume 2094.29(12)
_computing_cell_refinement 'CrysAlisPro 1.171.39.46 (Rigaku OD, 2018)'
_computing_data_collection 'CrysAlisPro 1.171.39.46 (Rigaku OD, 2018)'
_computing_data_reduction 'CrysAlisPro 1.171.39.46 (Rigaku OD, 2018)'
_computing_molecular_graphics 'Olex2 (Dolomanov et al., 2009)'
_computing_publication_material 'Olex2 (Dolomanov et al., 2009)'
_computing_structure_refinement 'ShelXL (Sheldrick, 2015)'
_computing_structure_solution 'ShelXT (Sheldrick, 2015)'
_diffrn_ambient_environment N~2~
_diffrn_ambient_temperature 130.0(1)
_diffrn_detector 'CCD plate'
_diffrn_detector_area_resol_mean 10.5357
_diffrn_detector_type Atlas
_diffrn_measured_fraction_theta_full 1.000
_diffrn_measured_fraction_theta_max 0.970
_diffrn_measurement_details
;
List of Runs (angles in degrees, time in seconds):

  # Type    Start    End  Width  t~exp~   \w     \q     \k     \f   Frames
#--------------------------------------------------------------------------
  1  \w    -65.00 -39.00   1.00    2.00    --  -41.36  57.00-150.00   26
  2  \w   -104.00 -32.00   1.00    2.00    --  -41.36 -37.00  60.00   72
  3  \w     26.00 118.00   1.00    2.00    --   41.36  77.00 -60.00   92
  4  \w      3.00  97.00   1.00    2.00    --   41.36-125.00  60.00   94
  5  \w    -27.00  64.00   1.00    2.00    --   41.36 -57.00-180.00   91
  6  \w    122.00 154.00   1.00   11.00    --  112.00  30.00  90.00   32
  7  \w     37.00  82.00   1.00   11.00    --  112.00 -94.00 -30.00   45
  8  \w     46.00  77.00   1.00   11.00    --  112.00 -45.00 -60.00   31
  9  \w     36.00  66.00   1.00   11.00    --  112.00 -30.00 -30.00   30
 10  \w     40.00 112.00   1.00   11.00    --  112.00 -77.00  30.00   72
 11  \w     40.00 112.00   1.00   11.00    --  112.00-111.00 -60.00   72
 12  \w     84.00 112.00   1.00   11.00    --  112.00  30.00  90.00   28
 13  \w     64.00  90.00   1.00   11.00    --  112.00-111.00 -90.00   26
 14  \w     44.00  69.00   1.00   11.00    --  112.00 -45.00  30.00   25
 15  \w     36.00  98.00   1.00   11.00    --  112.00-111.00-120.00   62
 16  \w     44.00  77.00   1.00   11.00    --  112.00 -45.00-180.00   33
 17  \w     96.00 146.00   1.00   11.00    --  112.00  30.00   0.00   50
 18  \w     60.00 113.00   1.00   11.00    --  112.00-111.00  30.00   53
 19  \w     70.00 112.00   1.00   11.00    --  112.00-111.00 120.00   42
 20  \w     77.00 156.00   1.00   11.00    --  112.00  15.00-120.00   79
 21  \w     43.00  75.00   1.00   11.00    --  112.00 -45.00-120.00   32
 22  \w     38.00  88.00   1.00   11.00    --  112.00 -77.00 120.00   50
 23  \w     88.00 126.00   1.00   11.00    --  112.00  30.00-180.00   38
 24  \w     51.00  76.00   1.00   11.00    --  112.00 -45.00 120.00   25
 25  \w     63.00  88.00   1.00   11.00    --  112.00  15.00 -30.00   25
 26  \w    101.00 156.00   1.00   11.00    --  112.00  15.00 -30.00   55
 27  \w     56.00 113.00   1.00   11.00    --  112.00-111.00-150.00   57
 28  \w     87.00 135.00   1.00   11.00    --  112.00  45.00 120.00   48
;
_diffrn_measurement_device 'four-circle diffractometer'
_diffrn_measurement_device_type 'SuperNova, Single source at offset/far, Atlas'
_diffrn_measurement_method '\w scans'
_diffrn_orient_matrix_type 'CrysAlisPro convention (1999,Acta A55,543-557)'
_diffrn_orient_matrix_UB_11 0.0029119000
_diffrn_orient_matrix_UB_12 -0.0500266000
_diffrn_orient_matrix_UB_13 0.0530243000
_diffrn_orient_matrix_UB_21 -0.1919126000
_diffrn_orient_matrix_UB_22 0.0389996000
_diffrn_orient_matrix_UB_23 0.0150736000
_diffrn_orient_matrix_UB_31 -0.1135037000
_diffrn_orient_matrix_UB_32 -0.1101913000
_diffrn_orient_matrix_UB_33 -0.0315554000
_diffrn_radiation_monochromator mirror
_diffrn_radiation_probe x-ray
_diffrn_radiation_type CuK\a
_diffrn_radiation_wavelength 1.54184
_diffrn_reflns_av_R_equivalents 0.0302
_diffrn_reflns_av_unetI/netI 0.0369
_diffrn_reflns_Laue_measured_fraction_full 1.000
_diffrn_reflns_Laue_measured_fraction_max 0.970
_diffrn_reflns_limit_h_max 8
_diffrn_reflns_limit_h_min -8
_diffrn_reflns_limit_k_max 14
_diffrn_reflns_limit_k_min -15
_diffrn_reflns_limit_l_max 30
_diffrn_reflns_limit_l_min -30
_diffrn_reflns_number 16429
_diffrn_reflns_point_group_measured_fraction_full 1.000
_diffrn_reflns_point_group_measured_fraction_max 0.970
_diffrn_reflns_theta_full 67.684
_diffrn_reflns_theta_max 76.607
_diffrn_reflns_theta_min 3.645
_diffrn_source 'micro-focus sealed X-ray tube'
_diffrn_source_type 'SuperNova (Cu) X-ray Source'
_exptl_absorpt_coefficient_mu 1.018
_exptl_absorpt_correction_T_max 1.00000
_exptl_absorpt_correction_T_min 0.90097
_exptl_absorpt_correction_type multi-scan
_exptl_absorpt_process_details
;
CrysAlisPro 1.171.39.46 (Rigaku Oxford Diffraction, 2018)
Empirical absorption correction using spherical harmonics,
 implemented in SCALE3 ABSPACK scaling algorithm.
;
_exptl_crystal_colour colourless
_exptl_crystal_colour_lustre clear
_exptl_crystal_colour_primary colourless
_exptl_crystal_density_diffrn 1.505
_exptl_crystal_description block
_exptl_crystal_F_000 992
_exptl_crystal_preparation
'theobromine and 4-hydroxybenzoic acid in stoichometric ratio (1:2) was dissolved in methanol-water solution'
_exptl_crystal_recrystallization_method 'Re-crystallisation from solvent: Methanol-water'
_exptl_crystal_size_max 0.21
_exptl_crystal_size_mid 0.11
_exptl_crystal_size_min 0.05
_refine_diff_density_max 0.334
_refine_diff_density_min -0.333
_refine_diff_density_rms 0.061
_refine_ls_extinction_method none
_refine_ls_goodness_of_fit_ref 1.067
_refine_ls_hydrogen_treatment refall
_refine_ls_matrix_type full
_refine_ls_number_parameters 797
_refine_ls_number_reflns 8559
_refine_ls_number_restraints 0
_refine_ls_restrained_S_all 1.067
_refine_ls_R_factor_all 0.0525
_refine_ls_R_factor_gt 0.0452
_refine_ls_shift/su_max 0.001
_refine_ls_shift/su_mean 0.000
_refine_ls_structure_factor_coef Fsqd
_refine_ls_weighting_details 'w=1/[\s^2^(Fo^2^)+(0.0664P)^2^+0.8557P] where P=(Fo^2^+2Fc^2^)/3'
_refine_ls_weighting_scheme calc
_refine_ls_wR_factor_gt 0.1325
_refine_ls_wR_factor_ref 0.1388
_reflns_Friedel_coverage 0.000
_reflns_number_gt 7299
_reflns_number_total 8559
_reflns_threshold_expression 'I > 2\s(I)'
_cod_data_source_file c9ce01020c2.cif
_cod_data_source_block tb-k4hb-wat130k
_cod_depositor_comments 'Adding full bibliography for 7233366--7233368.cif.'
_cod_database_code 7233368
_shelx_shelxl_version_number 2018/3
_chemical_oxdiff_formula 'C42 H44 N8 O18'
_chemical_oxdiff_usercomment '130 K, 0.05 x 0.11 x 0.21 mm'
_shelx_space_group_comment
;
The symmetry employed for this shelxl refinement is uniquely defined
by the following loop, which should always be used as a source of
symmetry information in preference to the above space-group names.
They are only intended as comments.
;
_shelx_estimated_absorpt_t_max 0.951
_shelx_estimated_absorpt_t_min 0.815
_reflns_odcompleteness_completeness 99.91
_reflns_odcompleteness_iscentric 1
_reflns_odcompleteness_theta 69.95
_olex2_refinement_description
;
1. Others
 Fixed Sof: H1C(0.5) H2C(0.5) H1D(0.25) H2D(0.75)
;
_olex2_date_sample_data_collection 2019-02-01
_olex2_exptl_crystal_mounting_method 'crystal was mounted on loop by glue'
_olex2_submission_original_sample_id TBR-4HB-WAT
_olex2_submission_special_instructions 'No special instructions were received'
_oxdiff_exptl_absorpt_empirical_details
;
Empirical correction (ABSPACK) includes:
- Absorption correction using spherical harmonics
- Frame scaling
;
_oxdiff_exptl_absorpt_empirical_full_max 1.325
_oxdiff_exptl_absorpt_empirical_full_min 0.784

loop_
_space_group_symop_operation_xyz
'x, y, z'
'-x, -y, -z'

loop_
_atom_site_label
_atom_site_type_symbol
_atom_site_fract_x
_atom_site_fract_y
_atom_site_fract_z
_atom_site_U_iso_or_equiv
_atom_site_adp_type
_atom_site_occupancy
_atom_site_site_symmetry_order
_atom_site_calc_flag
_atom_site_refinement_flags_occupancy
O1 O 1.3158(2) 0.21348(12) 1.38663(6) 0.0363(3) Uani 1 1 d .
H1E H 1.341(4) 0.200(3) 1.4196(14) 0.055(8) Uiso 1 1 d .
H1F H 1.340(5) 0.284(3) 1.3919(15) 0.068(10) Uiso 1 1 d .
O1A O 1.1753(2) 0.11833(10) 1.05143(5) 0.0323(3) Uani 1 1 d .
O2A O 1.1594(2) 0.28683(10) 1.09705(5) 0.0340(3) Uani 1 1 d .
H2A H 1.132(5) 0.302(3) 1.0637(16) 0.076(11) Uiso 1 1 d .
O3A O 1.3751(2) 0.06840(11) 1.29800(5) 0.0322(3) Uani 1 1 d .
H3A H 1.362(4) 0.119(3) 1.3259(13) 0.055(8) Uiso 1 1 d .
C1A C 1.2336(2) 0.15583(14) 1.14886(7) 0.0257(3) Uani 1 1 d .
C2A C 1.2736(3) 0.05073(14) 1.15137(7) 0.0281(3) Uani 1 1 d .
H2AA H 1.269(3) -0.003(2) 1.1170(10) 0.034(6) Uiso 1 1 d .
C3A C 1.3220(3) 0.02278(14) 1.20138(7) 0.0278(3) Uani 1 1 d .
H3AA H 1.349(3) -0.047(2) 1.2026(10) 0.033(6) Uiso 1 1 d .
C4A C 1.3282(2) 0.09925(14) 1.24991(7) 0.0279(3) Uani 1 1 d .
C5A C 1.2858(3) 0.20416(14) 1.24757(7) 0.0299(4) Uani 1 1 d .
H5A H 1.288(4) 0.255(2) 1.2810(12) 0.044(7) Uiso 1 1 d .
C6A C 1.2400(3) 0.23221(14) 1.19763(7) 0.0284(3) Uani 1 1 d .
H6A H 1.215(4) 0.304(2) 1.1959(11) 0.047(7) Uiso 1 1 d .
C7A C 1.1869(2) 0.18545(14) 1.09514(7) 0.0264(3) Uani 1 1 d .
O1B O 1.0532(2) 0.33652(11) 1.00529(5) 0.0347(3) Uani 1 1 d .
O2B O 1.0657(2) 0.17081(11) 0.95540(6) 0.0358(3) Uani 1 1 d .
H2B H 1.097(5) 0.154(3) 0.9883(16) 0.083(11) Uiso 1 1 d .
O3B O 0.7603(2) 0.41480(11) 0.77350(5) 0.0338(3) Uani 1 1 d .
H3B H 0.747(4) 0.363(2) 0.7412(13) 0.055(8) Uiso 1 1 d .
C1B C 0.9633(2) 0.30627(14) 0.91009(7) 0.0249(3) Uani 1 1 d .
C2B C 0.9453(2) 0.23692(13) 0.85907(7) 0.0251(3) Uani 1 1 d .
H2BA H 0.983(4) 0.163(2) 0.8557(10) 0.038(6) Uiso 1 1 d .
C3B C 0.8780(2) 0.27128(14) 0.81238(7) 0.0263(3) Uani 1 1 d .
H3BA H 0.869(3) 0.2236(19) 0.7779(10) 0.031(6) Uiso 1 1 d .
C4B C 0.8276(2) 0.37593(14) 0.81696(7) 0.0260(3) Uani 1 1 d .
C5B C 0.8469(3) 0.44600(14) 0.86787(7) 0.0282(3) Uani 1 1 d .
H5B H 0.809(4) 0.516(2) 0.8702(10) 0.036(6) Uiso 1 1 d .
C6B C 0.9141(3) 0.41150(14) 0.91413(7) 0.0275(3) Uani 1 1 d .
H6B H 0.932(3) 0.459(2) 0.9483(11) 0.036(6) Uiso 1 1 d .
C7B C 1.0321(2) 0.27163(14) 0.96048(7) 0.0259(3) Uani 1 1 d .
O1C O -0.0156(2) 0.11079(12) 0.56499(6) 0.0380(3) Uani 1 1 d .
H1C H -0.034(13) 0.115(8) 0.534(4) 0.11(3) Uiso 0.5 1 d P
O2C O 0.1094(2) 0.28654(11) 0.59900(6) 0.0351(3) Uani 1 1 d .
H2C H 0.063(6) 0.301(4) 0.570(2) 0.021(9) Uiso 0.5 1 d P
O3C O 0.2576(2) 0.06441(11) 0.80547(5) 0.0314(3) Uani 1 1 d .
H3C H 0.318(5) 0.124(3) 0.8299(15) 0.066(9) Uiso 1 1 d .
C1C C 0.1207(2) 0.15459(14) 0.65661(7) 0.0266(3) Uani 1 1 d .
C2C C 0.0615(3) 0.04718(15) 0.66607(7) 0.0294(4) Uani 1 1 d .
H2CA H -0.016(3) -0.0086(19) 0.6382(10) 0.029(5) Uiso 1 1 d .
C3C C 0.1083(3) 0.01849(14) 0.71612(8) 0.0294(4) Uani 1 1 d .
H3CA H 0.067(3) -0.054(2) 0.7231(10) 0.031(6) Uiso 1 1 d .
C4C C 0.2190(3) 0.09626(15) 0.75705(7) 0.0269(3) Uani 1 1 d .
C5C C 0.2825(3) 0.20347(14) 0.74739(7) 0.0279(3) Uani 1 1 d .
H5C H 0.362(3) 0.257(2) 0.7740(11) 0.035(6) Uiso 1 1 d .
C6C C 0.2307(3) 0.23283(14) 0.69807(7) 0.0280(3) Uani 1 1 d .
H6C H 0.276(3) 0.306(2) 0.6908(10) 0.036(6) Uiso 1 1 d .
C7C C 0.0670(3) 0.18410(15) 0.60351(7) 0.0280(3) Uani 1 1 d .
O1D O -0.0340(2) 0.33938(12) 0.51155(6) 0.0366(3) Uani 1 1 d .
H1D H 0.003(14) 0.323(8) 0.542(5) 0.03(2) Uiso 0.25 1 d P
O2D O -0.0889(2) 0.16442(12) 0.46738(7) 0.0400(3) Uani 1 1 d .
H2D H -0.057(6) 0.150(4) 0.4926(19) 0.054(12) Uiso 0.75 1 d P
O3D O -0.3082(2) 0.41173(11) 0.27651(5) 0.0338(3) Uani 1 1 d .
H3D H -0.301(4) 0.366(2) 0.2461(13) 0.052(8) Uiso 1 1 d .
O4B O -0.4123(2) 0.19968(10) -0.01758(5) 0.0308(3) Uani 1 1 d .
O5B O -0.43555(19) 0.55114(10) 0.06753(5) 0.0293(3) Uani 1 1 d .
N1B N -0.4242(2) 0.37455(12) 0.02751(6) 0.0252(3) Uani 1 1 d .
H1B H -0.464(3) 0.3950(19) -0.0032(11) 0.031(6) Uiso 1 1 d .
N2B N -0.3524(2) 0.43459(11) 0.12239(6) 0.0241(3) Uani 1 1 d .
N3B N -0.3020(2) 0.15514(11) 0.09841(6) 0.0254(3) Uani 1 1 d .
N4B N -0.2771(2) 0.29058(12) 0.17148(6) 0.0248(3) Uani 1 1 d .
C1D C -0.1483(2) 0.30387(14) 0.41807(7) 0.0266(3) Uani 1 1 d .
C2D C -0.1800(3) 0.22983(14) 0.36836(8) 0.0297(4) Uani 1 1 d .
H2DA H -0.162(4) 0.154(2) 0.3665(12) 0.048(7) Uiso 1 1 d .
C3D C -0.2329(3) 0.26394(14) 0.32019(7) 0.0290(4) Uani 1 1 d .
H3DA H -0.250(3) 0.211(2) 0.2854(11) 0.036(6) Uiso 1 1 d .
C4D C -0.2578(3) 0.37278(15) 0.32201(7) 0.0275(3) Uani 1 1 d .
C5D C -0.2307(3) 0.44631(14) 0.37166(7) 0.0294(4) Uani 1 1 d .
H5D H -0.246(3) 0.522(2) 0.3724(10) 0.037(6) Uiso 1 1 d .
C6D C -0.1734(3) 0.41269(14) 0.41948(7) 0.0287(3) Uani 1 1 d .
H6D H -0.145(3) 0.467(2) 0.4537(10) 0.033(6) Uiso 1 1 d .
C7D C -0.0860(3) 0.26820(14) 0.46886(7) 0.0282(3) Uani 1 1 d .
C8B C -0.3933(2) 0.26605(14) 0.02563(7) 0.0250(3) Uani 1 1 d .
C9B C -0.4057(2) 0.45864(13) 0.07270(7) 0.0247(3) Uani 1 1 d .
C10B C -0.3238(2) 0.32882(13) 0.12523(7) 0.0229(3) Uani 1 1 d .
C11B C -0.3413(2) 0.24761(13) 0.07924(7) 0.0236(3) Uani 1 1 d .
C12B C -0.2657(2) 0.18491(14) 0.15288(7) 0.0254(3) Uani 1 1 d .
H12B H -0.236(3) 0.1354(19) 0.1753(10) 0.029(5) Uiso 1 1 d .
C13B C -0.3249(3) 0.52169(14) 0.17135(7) 0.0291(4) Uani 1 1 d .
H13A H -0.234(4) 0.507(2) 0.1967(11) 0.042(7) Uiso 1 1 d .
H13B H -0.445(3) 0.5247(19) 0.1891(10) 0.031(5) Uiso 1 1 d .
H13C H -0.273(3) 0.592(2) 0.1591(10) 0.034(6) Uiso 1 1 d .
C14B C -0.3094(3) 0.04454(14) 0.06598(8) 0.0319(4) Uani 1 1 d .
H14A H -0.449(4) 0.010(2) 0.0530(11) 0.043(7) Uiso 1 1 d .
H14B H -0.256(4) 0.001(2) 0.0891(10) 0.036(6) Uiso 1 1 d .
H14C H -0.239(4) 0.048(2) 0.0334(11) 0.038(6) Uiso 1 1 d .
O2 O 0.4504(2) 0.22634(11) 0.87931(6) 0.0336(3) Uani 1 1 d .
H2E H 0.441(5) 0.293(3) 0.8877(14) 0.066(10) Uiso 1 1 d .
H2F H 0.495(4) 0.213(2) 0.9096(12) 0.044(7) Uiso 1 1 d .
O4A O 0.4019(2) 0.19028(11) 0.49523(5) 0.0356(3) Uani 1 1 d .
O5A O 0.63120(19) 0.55363(10) 0.56209(5) 0.0299(3) Uani 1 1 d .
N1A N 0.5195(2) 0.37126(12) 0.53123(6) 0.0258(3) Uani 1 1 d .
H1A H 0.476(3) 0.3922(19) 0.5028(10) 0.028(5) Uiso 1 1 d .
N2A N 0.6762(2) 0.43243(11) 0.61897(6) 0.0249(3) Uani 1 1 d .
N3A N 0.5601(2) 0.14359(12) 0.60636(6) 0.0264(3) Uani 1 1 d .
N4A N 0.6996(2) 0.28460(12) 0.67112(6) 0.0255(3) Uani 1 1 d .
C8A C 0.4868(3) 0.25867(14) 0.53337(7) 0.0268(3) Uani 1 1 d .
C9A C 0.6114(2) 0.45801(14) 0.57069(7) 0.0250(3) Uani 1 1 d .
C10A C 0.6489(2) 0.32326(14) 0.62539(7) 0.0238(3) Uani 1 1 d .
C11A C 0.5628(2) 0.23897(13) 0.58444(7) 0.0250(3) Uani 1 1 d .
C12A C 0.6429(3) 0.17532(14) 0.65736(7) 0.0263(3) Uani 1 1 d .
H12A H 0.657(3) 0.1225(18) 0.6805(9) 0.025(5) Uiso 1 1 d .
C13A C 0.7616(3) 0.52054(15) 0.66437(8) 0.0301(4) Uani 1 1 d .
H13D H 0.857(4) 0.498(2) 0.6847(12) 0.047(7) Uiso 1 1 d .
H13E H 0.822(3) 0.583(2) 0.6482(10) 0.034(6) Uiso 1 1 d .
H13F H 0.661(4) 0.540(2) 0.6900(11) 0.038(6) Uiso 1 1 d .
C14A C 0.4885(3) 0.03002(15) 0.57881(8) 0.0351(4) Uani 1 1 d .
H14D H 0.581(3) 0.007(2) 0.5510(10) 0.034(6) Uiso 1 1 d .
H14E H 0.362(4) 0.023(2) 0.5617(11) 0.038(6) Uiso 1 1 d .
H14F H 0.482(4) -0.017(2) 0.6064(13) 0.052(8) Uiso 1 1 d .

loop_
_atom_site_aniso_label
_atom_site_aniso_U_11
_atom_site_aniso_U_22
_atom_site_aniso_U_33
_atom_site_aniso_U_23
_atom_site_aniso_U_13
_atom_site_aniso_U_12
O1 0.0533(8) 0.0306(7) 0.0248(6) 0.0049(5) -0.0050(6) 0.0075(6)
O1A 0.0460(7) 0.0260(6) 0.0242(6) 0.0019(5) -0.0038(5) 0.0073(5)
O2A 0.0513(8) 0.0248(6) 0.0259(6) 0.0040(5) -0.0074(5) 0.0093(5)
O3A 0.0439(7) 0.0272(6) 0.0255(6) 0.0075(5) -0.0060(5) 0.0048(5)
C1A 0.0261(8) 0.0244(8) 0.0256(8) 0.0049(6) -0.0019(6) 0.0019(6)
C2A 0.0296(8) 0.0248(8) 0.0287(8) 0.0028(6) -0.0004(6) 0.0034(6)
C3A 0.0317(8) 0.0221(8) 0.0294(9) 0.0049(6) -0.0023(7) 0.0044(6)
C4A 0.0290(8) 0.0267(8) 0.0271(8) 0.0068(6) -0.0038(6) 0.0013(6)
C5A 0.0394(9) 0.0243(8) 0.0239(8) 0.0010(6) -0.0035(7) 0.0037(7)
C6A 0.0349(9) 0.0220(8) 0.0280(8) 0.0040(6) -0.0022(7) 0.0051(6)
C7A 0.0284(8) 0.0236(8) 0.0266(8) 0.0040(6) -0.0017(6) 0.0035(6)
O1B 0.0500(8) 0.0304(6) 0.0225(6) 0.0020(5) -0.0072(5) 0.0077(6)
O2B 0.0502(8) 0.0309(7) 0.0305(7) 0.0080(5) 0.0007(6) 0.0172(6)
O3B 0.0502(8) 0.0295(6) 0.0231(6) 0.0039(5) -0.0046(5) 0.0128(6)
C1B 0.0268(8) 0.0237(8) 0.0238(8) 0.0033(6) -0.0012(6) 0.0044(6)
C2B 0.0283(8) 0.0204(7) 0.0258(8) 0.0026(6) -0.0004(6) 0.0039(6)
C3B 0.0315(8) 0.0239(8) 0.0214(8) -0.0004(6) -0.0009(6) 0.0030(6)
C4B 0.0293(8) 0.0263(8) 0.0221(8) 0.0047(6) -0.0010(6) 0.0037(6)
C5B 0.0354(9) 0.0228(8) 0.0263(8) 0.0018(6) -0.0008(7) 0.0075(7)
C6B 0.0342(9) 0.0241(8) 0.0229(8) -0.0004(6) -0.0014(6) 0.0059(6)
C7B 0.0293(8) 0.0235(8) 0.0247(8) 0.0035(6) -0.0005(6) 0.0050(6)
O1C 0.0498(8) 0.0330(7) 0.0284(7) 0.0068(5) -0.0098(6) -0.0004(6)
O2C 0.0446(8) 0.0289(7) 0.0320(7) 0.0101(5) -0.0059(6) 0.0040(5)
O3C 0.0415(7) 0.0281(6) 0.0254(6) 0.0057(5) -0.0036(5) 0.0085(5)
C1C 0.0277(8) 0.0284(8) 0.0247(8) 0.0045(6) 0.0014(6) 0.0083(6)
C2C 0.0327(8) 0.0266(8) 0.0276(8) 0.0020(7) -0.0037(7) 0.0048(7)
C3C 0.0349(9) 0.0241(8) 0.0291(9) 0.0052(7) -0.0011(7) 0.0052(7)
C4C 0.0305(8) 0.0279(8) 0.0242(8) 0.0046(6) 0.0016(6) 0.0108(6)
C5C 0.0323(8) 0.0247(8) 0.0253(8) 0.0010(6) -0.0002(7) 0.0048(7)
C6C 0.0312(8) 0.0251(8) 0.0281(8) 0.0049(6) 0.0023(7) 0.0054(6)
C7C 0.0292(8) 0.0266(8) 0.0288(9) 0.0048(7) 0.0004(6) 0.0071(6)
O1D 0.0513(8) 0.0332(7) 0.0235(6) 0.0013(5) -0.0082(6) 0.0072(6)
O2D 0.0548(9) 0.0286(7) 0.0365(8) 0.0104(6) -0.0123(7) 0.0048(6)
O3D 0.0512(8) 0.0283(6) 0.0224(6) 0.0042(5) -0.0035(5) 0.0097(6)
O4B 0.0443(7) 0.0244(6) 0.0226(6) 0.0019(5) -0.0045(5) 0.0066(5)
O5B 0.0394(7) 0.0233(6) 0.0266(6) 0.0056(5) -0.0029(5) 0.0093(5)
N1B 0.0321(7) 0.0236(7) 0.0205(7) 0.0047(5) -0.0040(5) 0.0065(5)
N2B 0.0308(7) 0.0201(6) 0.0207(6) 0.0026(5) -0.0030(5) 0.0042(5)
N3B 0.0306(7) 0.0211(7) 0.0246(7) 0.0045(5) -0.0028(5) 0.0052(5)
N4B 0.0287(7) 0.0233(7) 0.0221(6) 0.0042(5) -0.0031(5) 0.0040(5)
C1D 0.0284(8) 0.0256(8) 0.0243(8) 0.0036(6) -0.0026(6) 0.0023(6)
C2D 0.0366(9) 0.0225(8) 0.0295(9) 0.0034(6) -0.0033(7) 0.0061(7)
C3D 0.0361(9) 0.0241(8) 0.0246(8) -0.0001(6) -0.0035(7) 0.0037(7)
C4D 0.0297(8) 0.0278(8) 0.0243(8) 0.0056(6) -0.0016(6) 0.0029(6)
C5D 0.0380(9) 0.0239(8) 0.0263(8) 0.0025(6) 0.0013(7) 0.0071(7)
C6D 0.0349(9) 0.0257(8) 0.0235(8) 0.0005(6) -0.0010(7) 0.0039(7)
C7D 0.0310(8) 0.0267(8) 0.0266(8) 0.0046(7) -0.0010(6) 0.0047(6)
C8B 0.0277(8) 0.0227(8) 0.0238(8) 0.0035(6) -0.0025(6) 0.0036(6)
C9B 0.0262(7) 0.0232(8) 0.0249(8) 0.0057(6) -0.0009(6) 0.0042(6)
C10B 0.0237(7) 0.0216(7) 0.0226(7) 0.0035(6) -0.0030(6) 0.0025(6)
C11B 0.0272(8) 0.0204(7) 0.0227(8) 0.0038(6) -0.0008(6) 0.0033(6)
C12B 0.0298(8) 0.0235(8) 0.0232(8) 0.0058(6) -0.0038(6) 0.0044(6)
C13B 0.0398(9) 0.0220(8) 0.0247(8) 0.0019(6) -0.0023(7) 0.0064(7)
C14B 0.0458(10) 0.0209(8) 0.0287(9) 0.0017(7) -0.0018(8) 0.0078(7)
O2 0.0438(7) 0.0302(7) 0.0255(6) 0.0038(5) -0.0066(5) 0.0057(5)
O4A 0.0559(8) 0.0254(6) 0.0241(6) 0.0024(5) -0.0083(6) 0.0064(6)
O5A 0.0395(7) 0.0227(6) 0.0279(6) 0.0079(5) -0.0037(5) 0.0044(5)
N1A 0.0347(7) 0.0227(7) 0.0211(7) 0.0066(5) -0.0039(6) 0.0059(5)
N2A 0.0305(7) 0.0222(7) 0.0219(7) 0.0041(5) -0.0023(5) 0.0046(5)
N3A 0.0369(8) 0.0214(7) 0.0219(7) 0.0039(5) 0.0003(6) 0.0082(6)
N4A 0.0297(7) 0.0254(7) 0.0227(7) 0.0060(5) -0.0009(5) 0.0070(5)
C8A 0.0345(8) 0.0232(8) 0.0229(8) 0.0035(6) -0.0007(6) 0.0068(6)
C9A 0.0275(8) 0.0240(8) 0.0245(8) 0.0055(6) 0.0004(6) 0.0064(6)
C10A 0.0264(7) 0.0240(8) 0.0220(7) 0.0048(6) 0.0012(6) 0.0063(6)
C11A 0.0327(8) 0.0214(7) 0.0222(8) 0.0044(6) 0.0008(6) 0.0079(6)
C12A 0.0345(8) 0.0260(8) 0.0213(7) 0.0076(6) 0.0010(6) 0.0103(6)
C13A 0.0369(9) 0.0240(8) 0.0273(8) 0.0045(7) -0.0052(7) 0.0003(7)
C14A 0.0571(12) 0.0200(8) 0.0279(9) 0.0030(7) -0.0043(8) 0.0083(8)

loop_
_atom_type_symbol
_atom_type_description
_atom_type_scat_dispersion_real
_atom_type_scat_dispersion_imag
_atom_type_scat_source
C C 0.0181 0.0091 'International Tables Vol C Tables 4.2.6.8 and 6.1.1.4'
H H 0.0000 0.0000 'International Tables Vol C Tables 4.2.6.8 and 6.1.1.4'
N N 0.0311 0.0180 'International Tables Vol C Tables 4.2.6.8 and 6.1.1.4'
O O 0.0492 0.0322 'International Tables Vol C Tables 4.2.6.8 and 6.1.1.4'

loop_
_geom_angle_atom_site_label_1
_geom_angle_atom_site_label_2
_geom_angle_atom_site_label_3
_geom_angle
H1E O1 H1F 102(3)
C7A O2A H2A 113(2)
C4A O3A H3A 111(2)
C2A C1A C6A 119.22(16)
C2A C1A C7A 119.99(16)
C6A C1A C7A 120.78(15)
C1A C2A H2AA 119.1(14)
C3A C2A C1A 120.54(16)
C3A C2A H2AA 120.3(14)
C2A C3A H3AA 120.0(15)
C2A C3A C4A 120.01(16)
C4A C3A H3AA 120.0(15)
O3A C4A C3A 118.15(16)
O3A C4A C5A 122.30(16)
C3A C4A C5A 119.56(16)
C4A C5A H5A 118.9(17)
C6A C5A C4A 120.30(16)
C6A C5A H5A 120.8(17)
C1A C6A H6A 119.3(17)
C5A C6A C1A 120.36(16)
C5A C6A H6A 120.3(17)
O1A C7A O2A 122.77(16)
O1A C7A C1A 122.04(16)
O2A C7A C1A 115.19(15)
C7B O2B H2B 111(2)
C4B O3B H3B 112.2(19)
C2B C1B C6B 119.59(15)
C2B C1B C7B 121.65(15)
C6B C1B C7B 118.76(15)
C1B C2B H2BA 120.1(15)
C3B C2B C1B 120.41(15)
C3B C2B H2BA 119.5(15)
C2B C3B H3BA 119.3(14)
C2B C3B C4B 119.54(15)
C4B C3B H3BA 121.2(14)
O3B C4B C3B 122.90(15)
O3B C4B C5B 116.84(15)
C5B C4B C3B 120.25(16)
C4B C5B H5B 118.8(15)
C6B C5B C4B 119.97(16)
C6B C5B H5B 121.2(15)
C1B C6B H6B 119.0(15)
C5B C6B C1B 120.24(16)
C5B C6B H6B 120.7(15)
O1B C7B O2B 122.86(16)
O1B C7B C1B 120.43(15)
O2B C7B C1B 116.70(15)
C7C O1C H1C 129(7)
C7C O2C H2C 114(3)
C4C O3C H3C 109(2)
C2C C1C C6C 119.22(16)
C2C C1C C7C 119.80(16)
C6C C1C C7C 120.98(16)
C1C C2C H2CA 121.0(14)
C3C C2C C1C 120.52(16)
C3C C2C H2CA 118.5(14)
C2C C3C H3CA 121.0(14)
C2C C3C C4C 120.06(17)
C4C C3C H3CA 118.9(14)
O3C C4C C3C 117.61(16)
O3C C4C C5C 122.67(16)
C3C C4C C5C 119.71(16)
C4C C5C H5C 121.4(15)
C6C C5C C4C 120.11(16)
C6C C5C H5C 118.5(15)
C1C C6C H6C 119.1(15)
C5C C6C C1C 120.32(16)
C5C C6C H6C 120.5(15)
O1C C7C O2C 122.83(17)
O1C C7C C1C 120.10(16)
O2C C7C C1C 117.06(16)
C7D O1D H1D 123(6)
C7D O2D H2D 115(4)
C4D O3D H3D 113(2)
C8B N1B H1B 119.2(15)
C9B N1B H1B 112.5(15)
C9B N1B C8B 128.28(14)
C9B N2B C10B 119.03(14)
C9B N2B C13B 119.43(14)
C10B N2B C13B 121.54(14)
C11B N3B C14B 126.84(15)
C12B N3B C11B 106.43(14)
C12B N3B C14B 126.65(15)
C12B N4B C10B 103.58(14)
C2D C1D C7D 120.50(16)
C6D C1D C2D 119.57(16)
C6D C1D C7D 119.92(15)
C1D C2D H2DA 120.7(17)
C3D C2D C1D 120.65(16)
C3D C2D H2DA 118.6(17)
C2D C3D H3DA 119.6(15)
C2D C3D C4D 119.35(16)
C4D C3D H3DA 121.1(15)
O3D C4D C3D 122.43(16)
O3D C4D C5D 117.32(16)
C5D C4D C3D 120.25(16)
C4D C5D H5D 119.7(15)
C6D C5D C4D 120.26(16)
C6D C5D H5D 120.0(15)
C1D C6D H6D 120.8(14)
C5D C6D C1D 119.88(16)
C5D C6D H6D 119.3(14)
O1D C7D O2D 122.93(17)
O1D C7D C1D 119.30(16)
O2D C7D C1D 117.77(16)
O4B C8B N1B 121.73(15)
O4B C8B C11B 127.46(16)
N1B C8B C11B 110.81(14)
O5B C9B N1B 120.62(15)
O5B C9B N2B 122.17(15)
N2B C9B N1B 117.20(14)
N4B C10B N2B 126.38(15)
N4B C10B C11B 111.53(14)
C11B C10B N2B 122.09(15)
N3B C11B C8B 132.36(15)
C10B C11B N3B 105.08(14)
C10B C11B C8B 122.55(15)
N3B C12B N4B 113.38(15)
N3B C12B H12B 122.3(14)
N4B C12B H12B 124.3(14)
N2B C13B H13A 109.8(16)
N2B C13B H13B 110.6(14)
N2B C13B H13C 107.2(14)
H13A C13B H13B 108(2)
H13A C13B H13C 109(2)
H13B C13B H13C 112.5(19)
N3B C14B H14A 110.1(15)
N3B C14B H14B 107.5(15)
N3B C14B H14C 111.1(15)
H14A C14B H14B 111(2)
H14A C14B H14C 107(2)
H14B C14B H14C 111(2)
H2E O2 H2F 102(3)
C8A N1A H1A 118.4(15)
C9A N1A H1A 113.1(15)
C9A N1A C8A 128.54(14)
C9A N2A C10A 118.93(14)
C9A N2A C13A 120.14(14)
C10A N2A C13A 120.81(14)
C11A N3A C14A 127.24(15)
C12A N3A C11A 106.24(14)
C12A N3A C14A 126.48(15)
C12A N4A C10A 103.66(14)
O4A C8A N1A 121.69(16)
O4A C8A C11A 127.45(16)
N1A C8A C11A 110.86(14)
O5A C9A N1A 120.61(15)
O5A C9A N2A 122.41(15)
N2A C9A N1A 116.98(15)
N4A C10A N2A 126.18(15)
N4A C10A C11A 111.48(15)
C11A C10A N2A 122.34(15)
N3A C11A C8A 132.37(16)
C10A C11A N3A 105.22(14)
C10A C11A C8A 122.28(15)
N3A C12A N4A 113.40(15)
N3A C12A H12A 120.9(13)
N4A C12A H12A 125.7(13)
N2A C13A H13D 110.7(17)
N2A C13A H13E 107.5(14)
N2A C13A H13F 110.1(15)
H13D C13A H13E 108(2)
H13D C13A H13F 107(2)
H13E C13A H13F 113(2)
N3A C14A H14D 109.2(14)
N3A C14A H14E 111.3(15)
N3A C14A H14F 108.0(17)
H14D C14A H14E 110(2)
H14D C14A H14F 109(2)
H14E C14A H14F 108(2)

loop_
_geom_bond_atom_site_label_1
_geom_bond_atom_site_label_2
_geom_bond_distance
O1 H1E 0.87(3)
O1 H1F 0.85(4)
O1A C7A 1.240(2)
O2A H2A 0.89(4)
O2A C7A 1.304(2)
O3A H3A 0.87(3)
O3A C4A 1.353(2)
C1A C2A 1.396(2)
C1A C6A 1.398(2)
C1A C7A 1.474(2)
C2A H2AA 0.98(2)
C2A C3A 1.383(3)
C3A H3AA 0.92(2)
C3A C4A 1.394(3)
C4A C5A 1.399(3)
C5A H5A 0.95(3)
C5A C6A 1.378(3)
C6A H6A 0.95(3)
O1B C7B 1.244(2)
O2B H2B 0.90(4)
O2B C7B 1.304(2)
O3B H3B 0.93(3)
O3B C4B 1.351(2)
C1B C2B 1.391(2)
C1B C6B 1.400(2)
C1B C7B 1.475(2)
C2B H2BA 1.00(3)
C2B C3B 1.389(2)
C3B H3BA 0.95(2)
C3B C4B 1.395(2)
C4B C5B 1.393(2)
C5B H5B 0.94(3)
C5B C6B 1.380(3)
C6B H6B 0.94(3)
O1C H1C 0.78(10)
O1C C7C 1.255(2)
O2C H2C 0.84(6)
O2C C7C 1.288(2)
O3C H3C 0.91(4)
O3C C4C 1.353(2)
C1C C2C 1.396(3)
C1C C6C 1.401(3)
C1C C7C 1.472(2)
C2C H2CA 0.97(2)
C2C C3C 1.385(3)
C3C H3CA 0.95(2)
C3C C4C 1.392(3)
C4C C5C 1.401(3)
C5C H5C 0.95(3)
C5C C6C 1.382(3)
C6C H6C 0.97(3)
O1D H1D 0.86(12)
O1D C7D 1.259(2)
O2D H2D 0.72(5)
O2D C7D 1.286(2)
O3D H3D 0.87(3)
O3D C4D 1.354(2)
O4B C8B 1.224(2)
O5B C9B 1.232(2)
N1B H1B 0.89(3)
N1B C8B 1.399(2)
N1B C9B 1.383(2)
N2B C9B 1.365(2)
N2B C10B 1.380(2)
N2B C13B 1.467(2)
N3B C11B 1.382(2)
N3B C12B 1.336(2)
N3B C14B 1.466(2)
N4B C10B 1.358(2)
N4B C12B 1.338(2)
C1D C2D 1.393(2)
C1D C6D 1.392(2)
C1D C7D 1.474(2)
C2D H2DA 0.96(3)
C2D C3D 1.387(3)
C3D H3DA 0.98(3)
C3D C4D 1.391(2)
C4D C5D 1.388(2)
C5D H5D 0.96(3)
C5D C6D 1.385(3)
C6D H6D 0.98(2)
C8B C11B 1.425(2)
C10B C11B 1.376(2)
C12B H12B 0.94(2)
C13B H13A 0.94(3)
C13B H13B 0.96(2)
C13B H13C 0.99(3)
C14B H14A 1.02(3)
C14B H14B 0.96(3)
C14B H14C 0.96(3)
O2 H2E 0.84(4)
O2 H2F 0.85(3)
O4A C8A 1.223(2)
O5A C9A 1.233(2)
N1A H1A 0.85(3)
N1A C8A 1.396(2)
N1A C9A 1.383(2)
N2A C9A 1.366(2)
N2A C10A 1.380(2)
N2A C13A 1.466(2)
N3A C11A 1.384(2)
N3A C12A 1.337(2)
N3A C14A 1.464(2)
N4A C10A 1.358(2)
N4A C12A 1.338(2)
C8A C11A 1.427(2)
C10A C11A 1.374(2)
C12A H12A 0.96(2)
C13A H13D 0.93(3)
C13A H13E 0.97(3)
C13A H13F 0.99(3)
C14A H14D 1.00(3)
C14A H14E 0.96(3)
C14A H14F 0.97(3)

loop_
_geom_hbond_atom_site_label_D
_geom_hbond_atom_site_label_H
_geom_hbond_atom_site_label_A
_geom_hbond_distance_DH
_geom_hbond_distance_HA
_geom_hbond_distance_DA
_geom_hbond_angle_DHA
_geom_hbond_site_symmetry_A
_geom_hbond_publ_flag
O1 H1E O4A 0.87(3) 1.93(3) 2.7983(19) 173(3) 1_656 yes
O1 H1F O5A 0.85(4) 2.13(4) 2.9264(19) 156(3) 2_767 yes
O2A H2A O1B 0.89(4) 1.68(4) 2.5637(18) 172(4) . yes
O3A H3A O1 0.87(3) 1.82(3) 2.683(2) 174(3) . yes
O2B H2B O1A 0.90(4) 1.78(4) 2.6824(18) 176(4) . yes
O3B H3B N4A 0.93(3) 1.83(3) 2.742(2) 167(3) . yes
C5B H5B O2A 0.94(3) 2.43(3) 3.308(2) 155(2) 2_767 yes
C6B H6B O1B 0.94(3) 2.60(3) 3.395(2) 143(2) 2_767 yes
O2C H2C O1D 0.84(6) 1.74(6) 2.5796(19) 177(4) . yes
O3C H3C O2 0.91(4) 1.73(3) 2.6350(19) 173(3) . yes
O2D H2D O1C 0.72(5) 1.95(5) 2.660(2) 170(5) . yes
O3D H3D N4B 0.87(3) 1.95(3) 2.804(2) 169(3) . yes
N1B H1B O5B 0.89(3) 1.98(3) 2.8639(19) 175(2) 2_465 yes
C5D H5D O2C 0.96(3) 2.40(3) 3.253(2) 147(2) 2_566 yes
C6D H6D O1D 0.98(2) 2.53(2) 3.344(2) 140.4(19) 2_566 yes
C13B H13B O3B 0.96(2) 2.60(2) 3.535(2) 163.7(19) 2_566 yes
C14B H14A O4B 1.02(3) 2.63(3) 3.347(2) 127.3(19) 2_455 yes
O2 H2E O5B 0.84(4) 2.08(4) 2.8844(19) 163(3) 2_566 yes
O2 H2F O4B 0.85(3) 1.93(3) 2.7814(18) 173(3) 1_656 yes
N1A H1A O5A 0.85(3) 2.01(3) 2.8613(19) 178(2) 2_666 yes
C13A H13F O3D 0.99(3) 2.76(3) 3.703(3) 158(2) 2_566 yes
C14A H14D O4A 1.00(3) 2.56(2) 3.252(2) 126.6(18) 2_656 yes

loop_
_geom_torsion_atom_site_label_1
_geom_torsion_atom_site_label_2
_geom_torsion_atom_site_label_3
_geom_torsion_atom_site_label_4
_geom_torsion
O3A C4A C5A C6A 179.59(17)
C1A C2A C3A C4A 1.0(3)
C2A C1A C6A C5A 0.2(3)
C2A C1A C7A O1A 2.4(3)
C2A C1A C7A O2A -177.40(16)
C2A C3A C4A O3A 179.60(16)
C2A C3A C4A C5A -0.2(3)
C3A C4A C5A C6A -0.6(3)
C4A C5A C6A C1A 0.6(3)
C6A C1A C2A C3A -1.0(3)
C6A C1A C7A O1A -178.09(17)
C6A C1A C7A O2A 2.1(2)
C7A C1A C2A C3A 178.49(16)
C7A C1A C6A C5A -179.31(17)
O3B C4B C5B C6B 179.74(16)
C1B C2B C3B C4B -0.2(3)
C2B C1B C6B C5B 0.5(3)
C2B C1B C7B O1B 177.53(17)
C2B C1B C7B O2B -3.4(2)
C2B C3B C4B O3B -179.67(16)
C2B C3B C4B C5B 0.8(3)
C3B C4B C5B C6B -0.7(3)
C4B C5B C6B C1B 0.1(3)
C6B C1B C2B C3B -0.4(3)
C6B C1B C7B O1B -2.8(3)
C6B C1B C7B O2B 176.21(16)
C7B C1B C2B C3B 179.27(16)
C7B C1B C6B C5B -179.18(16)
O3C C4C C5C C6C -176.83(16)
C1C C2C C3C C4C -1.5(3)
C2C C1C C6C C5C 1.0(3)
C2C C1C C7C O1C -6.7(3)
C2C C1C C7C O2C 173.51(17)
C2C C3C C4C O3C 178.88(16)
C2C C3C C4C C5C 0.1(3)
C3C C4C C5C C6C 1.9(3)
C4C C5C C6C C1C -2.5(3)
C6C C1C C2C C3C 1.0(3)
C6C C1C C7C O1C 173.28(17)
C6C C1C C7C O2C -6.5(3)
C7C C1C C2C C3C -179.01(16)
C7C C1C C6C C5C -178.99(16)
O3D C4D C5D C6D -178.08(17)
O4B C8B C11B N3B -1.4(3)
O4B C8B C11B C10B 179.90(17)
N1B C8B C11B N3B 178.15(17)
N1B C8B C11B C10B -0.6(2)
N2B C10B C11B N3B 179.86(15)
N2B C10B C11B C8B -1.1(3)
N4B C10B C11B N3B -0.40(19)
N4B C10B C11B C8B 178.64(15)
C1D C2D C3D C4D -1.2(3)
C2D C1D C6D C5D 0.4(3)
C2D C1D C7D O1D 170.79(17)
C2D C1D C7D O2D -9.7(3)
C2D C3D C4D O3D 179.61(17)
C2D C3D C4D C5D -0.3(3)
C3D C4D C5D C6D 1.9(3)
C4D C5D C6D C1D -1.9(3)
C6D C1D C2D C3D 1.1(3)
C6D C1D C7D O1D -8.4(3)
C6D C1D C7D O2D 171.16(17)
C7D C1D C2D C3D -178.05(17)
C7D C1D C6D C5D 179.59(17)
C8B N1B C9B O5B 178.94(16)
C8B N1B C9B N2B -0.6(3)
C9B N1B C8B O4B -178.96(17)
C9B N1B C8B C11B 1.5(2)
C9B N2B C10B N4B -177.64(15)
C9B N2B C10B C11B 2.1(2)
C10B N2B C9B O5B 179.21(16)
C10B N2B C9B N1B -1.2(2)
C10B N4B C12B N3B 0.0(2)
C11B N3B C12B N4B -0.3(2)
C12B N3B C11B C8B -178.52(18)
C12B N3B C11B C10B 0.38(18)
C12B N4B C10B N2B 179.98(16)
C12B N4B C10B C11B 0.24(19)
C13B N2B C9B O5B -1.5(3)
C13B N2B C9B N1B 178.11(15)
C13B N2B C10B N4B 3.0(3)
C13B N2B C10B C11B -177.24(16)
C14B N3B C11B C8B -1.7(3)
C14B N3B C11B C10B 177.22(17)
C14B N3B C12B N4B -177.10(16)
O4A C8A C11A N3A -2.1(3)
O4A C8A C11A C10A -177.27(19)
N1A C8A C11A N3A 177.37(18)
N1A C8A C11A C10A 2.2(2)
N2A C10A C11A N3A -179.47(15)
N2A C10A C11A C8A -3.2(3)
N4A C10A C11A N3A 0.2(2)
N4A C10A C11A C8A 176.44(16)
C8A N1A C9A O5A 178.97(17)
C8A N1A C9A N2A -1.6(3)
C9A N1A C8A O4A 179.65(18)
C9A N1A C8A C11A 0.1(3)
C9A N2A C10A N4A -178.02(16)
C9A N2A C10A C11A 1.6(2)
C10A N2A C9A O5A -179.85(16)
C10A N2A C9A N1A 0.7(2)
C10A N4A C12A N3A -0.2(2)
C11A N3A C12A N4A 0.3(2)
C12A N3A C11A C8A -175.99(19)
C12A N3A C11A C10A -0.25(19)
C12A N4A C10A N2A 179.61(16)
C12A N4A C10A C11A -0.01(19)
C13A N2A C9A O5A 4.2(3)
C13A N2A C9A N1A -175.29(15)
C13A N2A C10A N4A -2.1(3)
C13A N2A C10A C11A 177.51(16)
C14A N3A C11A C8A 6.2(3)
C14A N3A C11A C10A -178.05(18)
C14A N3A C12A N4A 178.09(17)
